data_2008300
loop_
_publ_author_name
'Stoll, Petra'
'N\"ather, Christian'
'Je\&s, Inke'
'Bensch, Wolfgang'

_publ_section_title
;
 KCu~4~Se~3~
;
_journal_issue 3
_journal_name_full 'Acta Crystallographica Section C'
_journal_page_first 286
_journal_page_last 288
_journal_paper_doi 10.1107/S0108270198014358
_journal_volume 55
_journal_year 1999
_chemical_formula_iupac 'K Cu4 Se3'
_chemical_formula_sum 'Cu4 K Se3'
_chemical_formula_weight 530.14
_chemical_name_common 'Potassium tetracopper triselenide'
_chemical_name_systematic
;
 ?
;
_space_group_IT_number 123
_symmetry_cell_setting tetragonal
_symmetry_space_group_name_Hall '-P 4 2'
_symmetry_space_group_name_H-M 'P 4/m m m'
_audit_creation_method SHELXL
_cell_angle_alpha 90.00
_cell_angle_beta 90.00
_cell_angle_gamma 90.00
_cell_formula_units_Z 1
_cell_length_a 4.0188(3)
_cell_length_b 4.0188(3)
_cell_length_c 9.7200(10)
_cell_measurement_reflns_used 82
_cell_measurement_temperature 293(2)
_cell_measurement_theta_max 22.5
_cell_measurement_theta_min 11
_cell_volume 156.99(2)
_computing_cell_refinement 'Stoe DIF4'
_computing_data_collection 'Stoe DIF4 (Stoe & Cie, 1992a)'
_computing_data_reduction 'Stoe REDU4 (Stoe & Cie, 1992b)'
_computing_molecular_graphics 'XP in SHELXTL/PC (Siemens, 1990)'
_computing_publication_material 'CIFTAB in SHELXL93'
_computing_structure_refinement 'SHELXL93 (Sheldrick, 1993)'
_computing_structure_solution 'SHELXS86 (Sheldrick, 1990)'
_diffrn_ambient_temperature 293(2)
_diffrn_measurement_device 'Stoe AED-II 4-circle'
_diffrn_measurement_method '\w/\q scans'
_diffrn_radiation_monochromator graphite
_diffrn_radiation_source 'fine-focus sealed tube'
_diffrn_radiation_type MoK\a
_diffrn_radiation_wavelength 0.71073
_diffrn_reflns_av_R_equivalents 0.058
_diffrn_reflns_av_sigmaI/netI 0.032
_diffrn_reflns_limit_h_max 5
_diffrn_reflns_limit_h_min 0
_diffrn_reflns_limit_k_max 5
_diffrn_reflns_limit_k_min -5
_diffrn_reflns_limit_l_max 13
_diffrn_reflns_limit_l_min -13
_diffrn_reflns_number 1026
_diffrn_reflns_theta_max 29.93
_diffrn_reflns_theta_min 5.07
_diffrn_standards_decay_% negligible
_diffrn_standards_interval_time 120
_diffrn_standards_number 4
_exptl_absorpt_coefficient_mu 31.277
_exptl_absorpt_correction_T_max 0.535
_exptl_absorpt_correction_T_min 0.223
_exptl_absorpt_correction_type 'analytical (XP in SHELXTL/PC; Siemens, 1990)'
_exptl_crystal_colour black
_exptl_crystal_density_diffrn 5.608
_exptl_crystal_description plates
_exptl_crystal_F_000 237
_exptl_crystal_size_max 0.07
_exptl_crystal_size_mid 0.06
_exptl_crystal_size_min 0.02
_refine_diff_density_max 0.839
_refine_diff_density_min -1.002
_refine_ls_extinction_coef 0.070(10)
_refine_ls_extinction_method 'SHELXL93 (Sheldrick, 1993)'
_refine_ls_goodness_of_fit_all 1.170
_refine_ls_goodness_of_fit_obs 1.186
_refine_ls_hydrogen_treatment none
_refine_ls_matrix_type full
_refine_ls_number_parameters 13
_refine_ls_number_reflns 174
_refine_ls_number_restraints 0
_refine_ls_restrained_S_all 1.170
_refine_ls_restrained_S_obs 1.186
_refine_ls_R_factor_all 0.028
_refine_ls_R_factor_obs 0.024
_refine_ls_shift/esd_max <0.001
_refine_ls_shift/esd_mean 0.000
_refine_ls_structure_factor_coef Fsqd
_refine_ls_weighting_details 'w = 1/[\s^2^(Fo^2^)+(0.0368P)^2^] where P=(Fo^2^+2Fc^2^)/3'
_refine_ls_weighting_scheme calc
_refine_ls_wR_factor_all 0.062
_refine_ls_wR_factor_obs 0.060
_reflns_number_observed 160
_reflns_number_total 174
_reflns_observed_criterion I>2sigma(I)
_cod_data_source_file sk1247.cif
_cod_data_source_block ps74a
_cod_depositor_comments
;
The following automatic conversions were performed:

'_refine_ls_weighting_scheme' value 'calc w =
1/[\s^2^(Fo^2^)+(0.0368P)^2^] where P=(Fo^2^+2Fc^2^)/3' was changed
to 'calc'. New tag '_refine_ls_weighting_details' was created. The
value of the new tag was set to 'w = 1/[\s^2^(Fo^2^)+(0.0368P)^2^]
where P=(Fo^2^+2Fc^2^)/3'.

Automatic conversion script
Id: cif_fix_values 3143 2015-03-26 13:38:13Z robertas 
;
_cod_original_sg_symbol_H-M P4/mmm
_cod_original_formula_sum 'K Cu4 Se3'
_cod_database_code 2008300

loop_
_symmetry_equiv_pos_as_xyz
'x, y, z'
'-x, -y, z'
'-y, x, z'
'y, -x, z'
'-x, y, -z'
'x, -y, -z'
'y, x, -z'
'-y, -x, -z'
'-x, -y, -z'
'x, y, -z'
'y, -x, -z'
'-y, x, -z'
'x, -y, z'
'-x, y, z'
'-y, -x, z'
'y, x, z'

loop_
_atom_site_aniso_label
_atom_site_aniso_U_11
_atom_site_aniso_U_22
_atom_site_aniso_U_33
_atom_site_aniso_U_12
_atom_site_aniso_U_13
_atom_site_aniso_U_23
Cu 0.0266(5) 0.0173(4) 0.0276(5) 0 0 0
Se1 0.0150(4) 0.0150(4) 0.0117(4) 0 0 0
Se2 0.0140(3) 0.0140(3) 0.0148(4) 0 0 0
K 0.0202(7) 0.0202(7) 0.0226(10) 0 0 0

loop_
_atom_site_label
_atom_site_fract_x
_atom_site_fract_y
_atom_site_fract_z
_atom_site_U_iso_or_equiv
_atom_site_thermal_displace_type
_atom_site_calc_flag
_atom_site_refinement_flags
_atom_site_occupancy
_atom_site_disorder_group
_atom_site_type_symbol
Cu 0 0.5 0.16146(8) 0.0238(3) Uani d S 1 . Cu
Se1 0.5 0.5 0 0.0139(3) Uani d S 1 . Se
Se2 0 0 0.30109(7) 0.0143(3) Uani d S 1 . Se
K 0.5 0.5 0.5 0.0210(5) Uani d S 1 . K

loop_
_atom_type_symbol
_atom_type_description
_atom_type_scat_dispersion_real
_atom_type_scat_dispersion_imag
_atom_type_scat_source
K K 0.2009 0.2494 'International Tables Vol C Tables 4.2.6.8 and 6.1.1.4'
Cu Cu 0.3201 1.2651 'International Tables Vol C Tables 4.2.6.8 and 6.1.1.4'
Se Se -0.0929 2.2259 'International Tables Vol C Tables 4.2.6.8 and 6.1.1.4'

loop_
_geom_angle_atom_site_label_1
_geom_angle_atom_site_label_2
_geom_angle_atom_site_label_3
_geom_angle_site_symmetry_1
_geom_angle_site_symmetry_3
_geom_angle
_geom_angle_publ_flag
Se2 Cu Se2 1_565 . 111.93(4) y
Se2 Cu Se1 1_565 1_455 110.152(8) n
Se2 Cu Se1 . 1_455 110.152(8) y
Se2 Cu Se1 1_565 . 110.152(8) n
Se2 Cu Se1 . . 110.152(8) n
Se1 Cu Se1 1_455 . 104.02(3) y
Se2 Cu Cu 1_565 3 125.872(10) n
Se2 Cu Cu . 3 54.128(10) n
Se1 Cu Cu 1_455 3 56.133(7) n
Se1 Cu Cu . 3 123.867(7) n
Se2 Cu Cu 1_565 3_665 54.128(10) n
Se2 Cu Cu . 3_665 125.872(10) n
Se1 Cu Cu 1_455 3_665 123.867(7) n
Se1 Cu Cu . 3_665 56.133(7) n
Cu Cu Cu 3 3_665 180.00(6) n
Se2 Cu Cu 1_565 3_655 125.872(10) n
Se2 Cu Cu . 3_655 54.128(10) n
Se1 Cu Cu 1_455 3_655 123.867(7) n
Se1 Cu Cu . 3_655 56.133(7) n
Cu Cu Cu 3 3_655 90.0 n
Cu Cu Cu 3_665 3_655 90.0 n
Se2 Cu Cu 1_565 3_565 54.128(10) n
Se2 Cu Cu . 3_565 125.872(10) n
Se1 Cu Cu 1_455 3_565 56.133(7) n
Se1 Cu Cu . 3_565 123.867(7) n
Cu Cu Cu 3 3_565 90.0 n
Cu Cu Cu 3_665 3_565 90.0 n
Cu Cu Cu 3_655 3_565 180.00(6) n
Se2 Cu K 1_565 . 61.47(2) n
Se2 Cu K . . 61.47(2) n
Se1 Cu K 1_455 . 159.40(2) n
Se1 Cu K . . 96.581(10) n
Cu Cu K 3 . 111.624(4) n
Cu Cu K 3_665 . 68.376(4) n
Cu Cu K 3_655 . 68.376(4) n
Cu Cu K 3_565 . 111.624(4) n
Se2 Cu K 1_565 1_455 61.47(2) n
Se2 Cu K . 1_455 61.47(2) n
Se1 Cu K 1_455 1_455 96.581(10) n
Se1 Cu K . 1_455 159.40(2) n
Cu Cu K 3 1_455 68.376(4) n
Cu Cu K 3_665 1_455 111.624(4) n
Cu Cu K 3_655 1_455 111.624(4) n
Cu Cu K 3_565 1_455 68.376(4) n
K Cu K . 1_455 62.821(13) n
Cu Se1 Cu 11 9_565 67.735(14) n
Cu Se1 Cu 11 3_665 180.0 n
Cu Se1 Cu 9_565 3_665 112.265(14) n
Cu Se1 Cu 11 1_655 112.265(14) n
Cu Se1 Cu 9_565 1_655 180.0 n
Cu Se1 Cu 3_665 1_655 67.735(14) n
Cu Se1 Cu 11 11_565 104.02(3) n
Cu Se1 Cu 9_565 11_565 67.735(14) n
Cu Se1 Cu 3_665 11_565 75.98(3) n
Cu Se1 Cu 1_655 11_565 112.265(14) n
Cu Se1 Cu 11 9_665 67.735(14) n
Cu Se1 Cu 9_565 9_665 104.02(3) n
Cu Se1 Cu 3_665 9_665 112.265(14) n
Cu Se1 Cu 1_655 9_665 75.98(3) n
Cu Se1 Cu 11_565 9_665 67.735(14) n
Cu Se1 Cu 11 . 112.265(14) n
Cu Se1 Cu 9_565 . 75.98(3) n
Cu Se1 Cu 3_665 . 67.735(14) n
Cu Se1 Cu 1_655 . 104.02(3) n
Cu Se1 Cu 11_565 . 112.265(14) n
Cu Se1 Cu 9_665 . 180.0 n
Cu Se1 Cu 11 3_655 75.98(3) n
Cu Se1 Cu 9_565 3_655 112.265(14) n
Cu Se1 Cu 3_665 3_655 104.02(3) n
Cu Se1 Cu 1_655 3_655 67.735(14) n
Cu Se1 Cu 11_565 3_655 180.0 n
Cu Se1 Cu 9_665 3_655 112.265(14) n
Cu Se1 Cu . 3_655 67.735(14) n
Cu Se2 Cu 3 1_545 71.74(2) n
Cu Se2 Cu 3 3_655 111.93(4) n
Cu Se2 Cu 1_545 3_655 71.74(2) n
Cu Se2 Cu 3 . 71.74(2) n
Cu Se2 Cu 1_545 . 111.93(4) n
Cu Se2 Cu 3_655 . 71.74(2) n
Cu Se2 K 3 . 143.065(4) n
Cu Se2 K 1_545 . 143.065(4) n
Cu Se2 K 3_655 . 80.233(14) n
Cu Se2 K . . 80.233(13) n
Cu Se2 K 3 1_455 80.233(13) n
Cu Se2 K 1_545 1_455 143.065(4) n
Cu Se2 K 3_655 1_455 143.065(4) n
Cu Se2 K . 1_455 80.233(13) n
K Se2 K . 1_455 71.553(9) n
Cu Se2 K 3 1_445 80.233(13) n
Cu Se2 K 1_545 1_445 80.233(13) n
Cu Se2 K 3_655 1_445 143.065(4) n
Cu Se2 K . 1_445 143.065(4) n
K Se2 K . 1_445 111.54(2) n
K Se2 K 1_455 1_445 71.553(9) n
Cu Se2 K 3 1_545 143.065(4) n
Cu Se2 K 1_545 1_545 80.233(13) n
Cu Se2 K 3_655 1_545 80.233(13) n
Cu Se2 K . 1_545 143.065(4) n
K Se2 K . 1_545 71.553(9) n
K Se2 K 1_455 1_545 111.54(2) n
K Se2 K 1_445 1_545 71.553(9) n
Se2 K Se2 9_666 . 180.0 n
Se2 K Se2 9_666 9_566 71.553(9) n
Se2 K Se2 . 9_566 108.447(9) n
Se2 K Se2 9_666 9_656 71.553(9) n
Se2 K Se2 . 9_656 108.447(9) n
Se2 K Se2 9_566 9_656 111.54(2) n
Se2 K Se2 9_666 9_556 111.54(2) n
Se2 K Se2 . 9_556 68.46(2) n
Se2 K Se2 9_566 9_556 71.553(9) n
Se2 K Se2 9_656 9_556 71.553(9) n
Se2 K Se2 9_666 1_665 68.46(2) n
Se2 K Se2 . 1_665 111.54(2) n
Se2 K Se2 9_566 1_665 108.447(9) n
Se2 K Se2 9_656 1_665 108.447(9) n
Se2 K Se2 9_556 1_665 180.0 n
Se2 K Se2 9_666 1_565 108.447(9) n
Se2 K Se2 . 1_565 71.553(9) n
Se2 K Se2 9_566 1_565 68.46(2) n
Se2 K Se2 9_656 1_565 180.0 n
Se2 K Se2 9_556 1_565 108.447(9) n
Se2 K Se2 1_665 1_565 71.553(9) n
Se2 K Se2 9_666 1_655 108.447(9) n
Se2 K Se2 . 1_655 71.553(9) n
Se2 K Se2 9_566 1_655 180.0 n
Se2 K Se2 9_656 1_655 68.46(2) n
Se2 K Se2 9_556 1_655 108.447(9) n
Se2 K Se2 1_665 1_655 71.553(9) n
Se2 K Se2 1_565 1_655 111.54(2) n
Se2 K Cu 9_666 3_655 141.700(8) n
Se2 K Cu . 3_655 38.300(8) n
Se2 K Cu 9_566 3_655 141.700(8) n
Se2 K Cu 9_656 3_655 100.102(11) n
Se2 K Cu 9_556 3_655 100.102(11) n
Se2 K Cu 1_665 3_655 79.898(11) n
Se2 K Cu 1_565 3_655 79.898(11) n
Se2 K Cu 1_655 3_655 38.300(8) n
Se2 K Cu 9_666 . 141.700(8) n
Se2 K Cu . . 38.300(8) n
Se2 K Cu 9_566 . 100.102(11) n
Se2 K Cu 9_656 . 141.700(8) n
Se2 K Cu 9_556 . 100.102(11) n
Se2 K Cu 1_665 . 79.898(11) n
Se2 K Cu 1_565 . 38.300(8) n
Se2 K Cu 1_655 . 79.898(11) n
Cu K Cu 3_655 . 43.249(9) n
Se2 K Cu 9_666 9_666 38.300(8) n
Se2 K Cu . 9_666 141.700(8) n
Se2 K Cu 9_566 9_666 79.898(11) n
Se2 K Cu 9_656 9_666 38.300(8) n
Se2 K Cu 9_556 9_666 79.898(11) n
Se2 K Cu 1_665 9_666 100.102(11) n
Se2 K Cu 1_565 9_666 141.700(8) n
Se2 K Cu 1_655 9_666 100.102(11) n
Cu K Cu 3_655 9_666 136.751(9) n
Cu K Cu . 9_666 180.0 n
Se2 K Cu 9_666 11_566 38.300(8) n
Se2 K Cu . 11_566 141.700(8) n
Se2 K Cu 9_566 11_566 38.300(8) n
Se2 K Cu 9_656 11_566 79.898(11) n
Se2 K Cu 9_556 11_566 79.898(11) n
Se2 K Cu 1_665 11_566 100.102(11) n
Se2 K Cu 1_565 11_566 100.102(11) n
Se2 K Cu 1_655 11_566 141.700(8) n
Cu K Cu 3_655 11_566 180.0 n
Cu K Cu . 11_566 136.751(9) n
Cu K Cu 9_666 11_566 43.249(9) n

loop_
_geom_bond_atom_site_label_1
_geom_bond_atom_site_label_2
_geom_bond_site_symmetry_2
_geom_bond_distance
_geom_bond_publ_flag
Cu Se2 1_565 2.4248(6) n
Cu Se2 . 2.4248(6) y
Cu Se1 1_455 2.5497(5) n
Cu Se1 . 2.5497(5) y
Cu Cu 3 2.8417(2) y
Cu Cu 3_665 2.8417(2) n
Cu Cu 3_655 2.8417(2) n
Cu Cu 3_565 2.8417(2) n
Cu K . 3.8556(7) n
Cu K 1_455 3.8556(7) n
Se1 Cu 11 2.5497(5) n
Se1 Cu 9_565 2.5497(5) n
Se1 Cu 3_665 2.5497(5) n
Se1 Cu 1_655 2.5497(5) n
Se1 Cu 11_565 2.5497(5) n
Se1 Cu 9_665 2.5497(5) n
Se1 Cu 3_655 2.5497(5) n
Se2 Cu 3 2.4248(6) n
Se2 Cu 1_545 2.4248(6) n
Se2 Cu 3_655 2.4248(6) n
Se2 K . 3.4371(4) y
Se2 K 1_455 3.4371(4) n
Se2 K 1_445 3.4371(4) n
Se2 K 1_545 3.4371(4) n
K Se2 9_666 3.4371(4) n
K Se2 9_566 3.4371(4) n
K Se2 9_656 3.4371(4) n
K Se2 9_556 3.4371(4) n
K Se2 1_665 3.4371(4) n
K Se2 1_565 3.4371(4) n
K Se2 1_655 3.4371(4) n
K Cu 3_655 3.8556(7) n
K Cu 9_666 3.8556(7) n
K Cu 11_566 3.8556(7) n
